data_4335544
loop_
_publ_author_name
'Samik Gupta'
'Marina V. Kirillova'
'M. F\'atima C. Guedes da Silva'
'Armando J. L. Pombeiro'
'Alexander M. Kirillov'

_publ_section_title
;
 Alkali Metal Directed Assembly of Heterometallic Vv/M (M = Na, K, Cs)
 Coordination Polymers: Structures, Topological Analysis, and Oxidation
 Catalytic Properties
;
_journal_name_full 'Inorganic Chemistry'
_journal_page_first 8601
_journal_page_last 8611
_journal_paper_doi 10.1021/ic400743h
_journal_volume 52
_journal_year 2013
_chemical_formula_sum 'C16 H18 K2 N4 O12 V2'
_chemical_formula_weight 638.42
_chemical_name_systematic
; 
 ? 
;
_space_group_IT_number 14
_symmetry_cell_setting monoclinic
_symmetry_space_group_name_Hall '-P 2ybc'
_symmetry_space_group_name_H-M 'P 1 21/c 1'
_atom_sites_solution_hydrogens geom
_atom_sites_solution_primary direct
_atom_sites_solution_secondary difmap
_audit_creation_method SHELXL-97
_cell_angle_alpha 90.00
_cell_angle_beta 91.315(2)
_cell_angle_gamma 90.00
_cell_formula_units_Z 2
_cell_length_a 8.9859(4)
_cell_length_b 7.2879(4)
_cell_length_c 17.9664(7)
_cell_measurement_reflns_used 4296
_cell_measurement_temperature 150(2)
_cell_measurement_theta_max 27.11
_cell_measurement_theta_min 2.27
_cell_volume 1176.28(9)
_computing_cell_refinement 'Bruker SAINT'
_computing_data_collection 'Bruker APEX2'
_computing_data_reduction 'Bruker SAINT'
_computing_molecular_graphics 'Bruker SHELXTL'
_computing_publication_material 'Bruker SHELXTL'
_computing_structure_refinement 'SHELXL-97 (Sheldrick, 2008)'
_computing_structure_solution 'SHELXS-97 (Sheldrick, 2008)'
_diffrn_ambient_temperature 150(2)
_diffrn_measured_fraction_theta_full 1.000
_diffrn_measured_fraction_theta_max 1.000
_diffrn_measurement_device_type 'Bruker APEX-II CCD'
_diffrn_measurement_method '\f and \w scans'
_diffrn_radiation_monochromator graphite
_diffrn_radiation_source 'fine-focus sealed tube'
_diffrn_radiation_type MoK\a
_diffrn_radiation_wavelength 0.71069
_diffrn_reflns_av_R_equivalents 0.0322
_diffrn_reflns_av_sigmaI/netI 0.0294
_diffrn_reflns_limit_h_max 11
_diffrn_reflns_limit_h_min -11
_diffrn_reflns_limit_k_max 9
_diffrn_reflns_limit_k_min -9
_diffrn_reflns_limit_l_max 23
_diffrn_reflns_limit_l_min -22
_diffrn_reflns_number 9258
_diffrn_reflns_theta_full 27.11
_diffrn_reflns_theta_max 27.11
_diffrn_reflns_theta_min 2.27
_exptl_absorpt_coefficient_mu 1.218
_exptl_absorpt_correction_T_max 0.8777
_exptl_absorpt_correction_T_min 0.6480
_exptl_absorpt_correction_type multi-scan
_exptl_absorpt_process_details sadabs
_exptl_crystal_colour yellow
_exptl_crystal_density_diffrn 1.803
_exptl_crystal_description block
_exptl_crystal_F_000 644
_exptl_crystal_size_max 0.39
_exptl_crystal_size_mid 0.26
_exptl_crystal_size_min 0.11
_refine_diff_density_max 0.444
_refine_diff_density_min -0.247
_refine_diff_density_rms 0.067
_refine_ls_extinction_method none
_refine_ls_goodness_of_fit_ref 1.049
_refine_ls_hydrogen_treatment constr
_refine_ls_matrix_type full
_refine_ls_number_parameters 163
_refine_ls_number_reflns 2593
_refine_ls_number_restraints 0
_refine_ls_restrained_S_all 1.049
_refine_ls_R_factor_all 0.0319
_refine_ls_R_factor_gt 0.0263
_refine_ls_shift/su_max 0.002
_refine_ls_shift/su_mean 0.000
_refine_ls_structure_factor_coef Fsqd
_refine_ls_weighting_details 'calc w=1/[\s^2^(Fo^2^)+(0.0350P)^2^+0.5719P] where P=(Fo^2^+2Fc^2^)/3'
_refine_ls_weighting_scheme calc
_refine_ls_wR_factor_gt 0.0689
_refine_ls_wR_factor_ref 0.0720
_reflns_number_gt 2267
_reflns_number_total 2593
_reflns_threshold_expression >2sigma(I)
_cod_data_source_file ic400743h_si_002_2.cif
_cod_data_source_block Compound2
_cod_original_sg_symbol_H-M 'P 1 21/c 1 '
_cod_database_code 4335544

loop_
_symmetry_equiv_pos_as_xyz
'x, y, z'
'-x, y+1/2, -z+1/2'
'-x, -y, -z'
'x, -y-1/2, z-1/2'

loop_
_atom_site_label
_atom_site_type_symbol
_atom_site_fract_x
_atom_site_fract_y
_atom_site_fract_z
_atom_site_U_iso_or_equiv
_atom_site_adp_type
_atom_site_occupancy
_atom_site_symmetry_multiplicity
_atom_site_calc_flag
_atom_site_refinement_flags
C1 C 1.05832(19) 0.2663(3) 0.40720(10) 0.0166(4) Uani 1 1 d .
C2 C 1.1925(2) 0.3272(3) 0.37681(11) 0.0223(4) Uani 1 1 d .
H2 H 1.2034 0.3287 0.3243 0.027 Uiso 1 1 calc R
C3 C 1.3085(2) 0.3849(3) 0.42283(12) 0.0231(4) Uani 1 1 d .
H3 H 1.3990 0.4243 0.4017 0.028 Uiso 1 1 calc R
C4 C 1.2944(2) 0.3861(3) 0.49994(11) 0.0216(4) Uani 1 1 d .
H4 H 1.3748 0.4256 0.5312 0.026 Uiso 1 1 calc R
C5 C 1.1627(2) 0.3293(3) 0.53030(11) 0.0190(4) Uani 1 1 d .
H5 H 1.1525 0.3312 0.5828 0.023 Uiso 1 1 calc R
C6 C 1.04328(18) 0.2686(2) 0.48472(10) 0.0144(3) Uani 1 1 d .
C7 C 0.90924(19) 0.2093(2) 0.51948(10) 0.0147(4) Uani 1 1 d .
H7 H 0.9070 0.2085 0.5723 0.018 Uiso 1 1 calc R
C8 C 0.56864(18) 0.0376(2) 0.48278(9) 0.0135(3) Uani 1 1 d .
N1 N 0.79121(16) 0.15691(19) 0.48266(8) 0.0130(3) Uani 1 1 d .
N2 N 0.67356(15) 0.0983(2) 0.52716(8) 0.0143(3) Uani 1 1 d .
O1 O 0.95241(13) 0.2024(2) 0.36083(7) 0.0209(3) Uani 1 1 d .
O2 O 0.57557(13) 0.03460(18) 0.41050(6) 0.0155(3) Uani 1 1 d .
O3 O 0.67196(14) 0.36778(18) 0.34868(7) 0.0208(3) Uani 1 1 d .
O4 O 0.73314(14) 0.04312(19) 0.28970(7) 0.0224(3) Uani 1 1 d .
O5 O 0.38887(16) 0.30496(19) 0.71905(8) 0.0259(3) Uani 1 1 d .
O6 O 0.94055(16) 0.1422(2) 0.70782(8) 0.0340(4) Uani 1 1 d .
V1 V 0.74220(3) 0.16695(4) 0.365987(15) 0.01226(9) Uani 1 1 d .
K1 K 0.63878(5) 0.11030(6) 0.68736(2) 0.02324(12) Uani 1 1 d .
H5B H 0.3652 0.3877 0.6832 0.035 Uiso 1 1 d .
H5A H 0.3372 0.2028 0.7114 0.035 Uiso 1 1 d .
H6A H 0.9562 0.1738 0.7541 0.035 Uiso 1 1 d .
H6B H 0.9976 0.0471 0.7010 0.035 Uiso 1 1 d .

loop_
_atom_site_aniso_label
_atom_site_aniso_U_11
_atom_site_aniso_U_22
_atom_site_aniso_U_33
_atom_site_aniso_U_23
_atom_site_aniso_U_13
_atom_site_aniso_U_12
C1 0.0136(8) 0.0184(9) 0.0179(9) 0.0000(7) 0.0005(7) 0.0011(7)
C2 0.0176(9) 0.0291(11) 0.0204(10) 0.0011(8) 0.0045(7) -0.0011(8)
C3 0.0141(8) 0.0235(10) 0.0318(11) 0.0005(8) 0.0051(8) -0.0024(7)
C4 0.0150(8) 0.0220(10) 0.0276(10) -0.0054(8) -0.0021(7) -0.0016(7)
C5 0.0195(9) 0.0182(9) 0.0192(9) -0.0030(7) -0.0011(7) 0.0008(7)
C6 0.0140(8) 0.0118(8) 0.0174(9) 0.0007(7) 0.0002(7) 0.0008(6)
C7 0.0185(8) 0.0139(9) 0.0116(8) -0.0003(7) 0.0004(7) 0.0006(7)
C8 0.0156(8) 0.0120(8) 0.0129(8) 0.0018(7) 0.0021(6) -0.0002(7)
N1 0.0140(7) 0.0126(7) 0.0125(7) 0.0014(6) 0.0030(5) -0.0004(6)
N2 0.0149(7) 0.0158(7) 0.0122(7) 0.0021(6) 0.0036(6) -0.0020(6)
O1 0.0140(6) 0.0346(8) 0.0140(6) -0.0005(6) 0.0018(5) -0.0036(5)
O2 0.0154(6) 0.0212(7) 0.0100(6) 0.0008(5) 0.0017(5) -0.0046(5)
O3 0.0232(7) 0.0189(7) 0.0205(7) 0.0035(5) 0.0021(5) 0.0010(5)
O4 0.0244(7) 0.0262(7) 0.0168(7) -0.0066(6) 0.0065(5) -0.0077(6)
O5 0.0343(8) 0.0168(7) 0.0265(8) 0.0007(6) -0.0027(6) -0.0006(6)
O6 0.0315(8) 0.0479(10) 0.0227(8) -0.0103(7) -0.0016(6) 0.0171(7)
V1 0.01328(15) 0.01434(16) 0.00920(16) 0.00046(11) 0.00152(11) -0.00167(11)
K1 0.0248(2) 0.0300(2) 0.0149(2) 0.00047(16) -0.00116(16) -0.00029(17)

loop_
_atom_type_symbol
_atom_type_description
_atom_type_scat_dispersion_real
_atom_type_scat_dispersion_imag
_atom_type_scat_source
C C 0.0033 0.0016 'International Tables Vol C Tables 4.2.6.8 and 6.1.1.4'
H H 0.0000 0.0000 'International Tables Vol C Tables 4.2.6.8 and 6.1.1.4'
N N 0.0061 0.0033 'International Tables Vol C Tables 4.2.6.8 and 6.1.1.4'
O O 0.0106 0.0060 'International Tables Vol C Tables 4.2.6.8 and 6.1.1.4'
V V 0.3005 0.5294 'International Tables Vol C Tables 4.2.6.8 and 6.1.1.4'
K K 0.2009 0.2494 'International Tables Vol C Tables 4.2.6.8 and 6.1.1.4'

loop_
_geom_angle_atom_site_label_1
_geom_angle_atom_site_label_2
_geom_angle_atom_site_label_3
_geom_angle
_geom_angle_site_symmetry_1
_geom_angle_site_symmetry_3
O1 C1 C6 122.71(16) . .
O1 C1 C2 118.25(17) . .
C6 C1 C2 118.99(17) . .
C3 C2 C1 120.37(18) . .
C3 C2 H2 119.8 . .
C1 C2 H2 119.8 . .
C2 C3 C4 120.82(18) . .
C2 C3 H3 119.6 . .
C4 C3 H3 119.6 . .
C5 C4 C3 119.34(18) . .
C5 C4 H4 120.3 . .
C3 C4 H4 120.3 . .
C4 C5 C6 120.99(18) . .
C4 C5 H5 119.5 . .
C6 C5 H5 119.5 . .
C1 C6 C5 119.48(16) . .
C1 C6 C7 121.96(16) . .
C5 C6 C7 118.56(16) . .
N1 C7 C6 123.50(16) . .
N1 C7 H7 118.2 . .
C6 C7 H7 118.2 . .
N2 C8 O2 124.59(15) . .
N2 C8 C8 117.68(19) . 3_656
O2 C8 C8 117.72(19) . 3_656
C7 N1 N2 114.63(14) . .
C7 N1 V1 129.81(12) . .
N2 N1 V1 115.35(10) . .
C8 N2 N1 107.40(13) . .
C8 N2 K1 121.73(10) . .
N1 N2 K1 130.82(10) . .
C1 O1 V1 135.12(11) . .
C8 O2 V1 116.86(11) . .
C8 O2 K1 126.00(10) . 3_656
V1 O2 K1 116.82(5) . 3_656
V1 O3 K1 105.72(6) . 4_565
V1 O4 K1 93.03(6) . 4_565
K1 O5 K1 128.52(5) . 2_656
K1 O5 H5B 112.31 . .
K1 O5 H5B 82.83(9) 2_656 .
K1 O5 H5A 87.80 . .
K1 O5 H5A 134.93(12) 2_656 .
H5B O5 H5A 109.64 . .
K1 O6 H6A 106.76 . .
K1 O6 H6B 119.80 . .
H6A O6 H6B 105.17 . .
O3 V1 O4 108.94(7) . .
O3 V1 O1 104.46(7) . .
O4 V1 O1 93.66(6) . .
O3 V1 O2 102.95(6) . .
O4 V1 O2 92.65(6) . .
O1 V1 O2 148.07(6) . .
O3 V1 N1 106.86(6) . .
O4 V1 N1 143.78(7) . .
O1 V1 N1 82.55(5) . .
O2 V1 N1 74.07(5) . .
O3 V1 K1 49.30(5) . 4_565
O4 V1 K1 60.65(5) . 4_565
O1 V1 K1 97.34(4) . 4_565
O2 V1 K1 112.95(4) . 4_565
N1 V1 K1 155.56(4) . 4_565
O3 V1 K1 94.67(5) . 3_656
O4 V1 K1 60.34(5) . 3_656
O1 V1 K1 151.95(4) . 3_656
O2 V1 K1 37.65(4) . 3_656
N1 V1 K1 111.58(4) . 3_656
K1 V1 K1 79.645(9) 4_565 3_656
O5 K1 O6 138.20(5) . .
O5 K1 O2 76.60(4) . 3_656
O6 K1 O2 141.74(4) . 3_656
O5 K1 O5 101.71(3) . 2_646
O6 K1 O5 95.05(5) . 2_646
O2 K1 O5 90.47(4) 3_656 2_646
O5 K1 N2 109.30(4) . .
O6 K1 N2 90.40(4) . .
O2 K1 N2 56.74(4) 3_656 .
O5 K1 N2 125.70(4) 2_646 .
O5 K1 O3 80.19(4) . 4_566
O6 K1 O3 77.47(4) . 4_566
O2 K1 O3 134.64(4) 3_656 4_566
O5 K1 O3 56.97(4) 2_646 4_566
N2 K1 O3 167.86(4) . 4_566
O5 K1 O4 71.38(4) . 4_566
O6 K1 O4 67.07(4) . 4_566
O2 K1 O4 145.62(4) 3_656 4_566
O5 K1 O4 107.78(4) 2_646 4_566
N2 K1 O4 123.76(4) . 4_566
O3 K1 O4 50.95(4) 4_566 4_566
O5 K1 V1 77.42(3) . 4_566
O6 K1 V1 67.52(3) . 4_566
O2 K1 V1 150.56(3) 3_656 4_566
O5 K1 V1 81.48(3) 2_646 4_566
N2 K1 V1 147.49(3) . 4_566
O3 K1 V1 24.97(3) 4_566 4_566
O4 K1 V1 26.33(2) 4_566 4_566
O5 K1 V1 67.38(3) . 3_656
O6 K1 V1 153.99(4) . 3_656
O2 K1 V1 25.54(2) 3_656 3_656
O5 K1 V1 70.22(3) 2_646 3_656
N2 K1 V1 81.99(3) . 3_656
O3 K1 V1 109.15(3) 4_566 3_656
O4 K1 V1 137.01(3) 4_566 3_656
V1 K1 V1 128.009(12) 4_566 3_656
O5 K1 K1 26.12(3) . 2_656
O6 K1 K1 112.44(3) . 2_656
O2 K1 K1 102.50(3) 3_656 2_656
O5 K1 K1 104.91(3) 2_646 2_656
N2 K1 K1 122.43(3) . 2_656
O3 K1 K1 63.32(3) 4_566 2_656
O4 K1 K1 45.38(2) 4_566 2_656
V1 K1 K1 53.487(9) 4_566 2_656
V1 K1 K1 92.431(13) 3_656 2_656
O5 K1 K1 82.13(3) . 2_646
O6 K1 K1 120.39(4) . 2_646
O2 K1 K1 70.24(3) 3_656 2_646
O5 K1 K1 25.36(3) 2_646 2_646
N2 K1 K1 119.48(3) . 2_646
O3 K1 K1 68.36(3) 4_566 2_646
O4 K1 K1 116.29(3) 4_566 2_646
V1 K1 K1 92.719(14) 4_566 2_646
V1 K1 K1 46.869(8) 3_656 2_646
K1 K1 K1 94.005(14) 2_656 2_646
O5 K1 H5A 18.21 . .
O6 K1 H5A 155.02 . .
O2 K1 H5A 62.41(3) 3_656 .
O5 K1 H5A 89.95(3) 2_646 .
N2 K1 H5A 106.45 . .
O3 K1 H5A 84.94(3) 4_566 .
O4 K1 H5A 88.09(3) 4_566 .
V1 K1 H5A 89.166(12) 4_566 .
V1 K1 H5A 49.632(8) 3_656 .
K1 K1 H5A 42.873(10) 2_656 .
K1 K1 H5A 67.353(13) 2_646 .

loop_
_geom_bond_atom_site_label_1
_geom_bond_atom_site_label_2
_geom_bond_distance
_geom_bond_site_symmetry_2
C1 O1 1.334(2) .
C1 C6 1.403(2) .
C1 C2 1.407(2) .
C2 C3 1.381(3) .
C2 H2 0.9500 .
C3 C4 1.394(3) .
C3 H3 0.9500 .
C4 C5 1.378(3) .
C4 H4 0.9500 .
C5 C6 1.407(2) .
C5 H5 0.9500 .
C6 C7 1.436(2) .
C7 N1 1.295(2) .
C7 H7 0.9500 .
C8 N2 1.298(2) .
C8 O2 1.302(2) .
C8 C8 1.497(3) 3_656
N1 N2 1.4066(19) .
N1 V1 2.1332(15) .
N2 K1 2.9035(15) .
O1 V1 1.9108(12) .
O2 V1 1.9665(12) .
O2 K1 2.7858(13) 3_656
O3 V1 1.6211(13) .
O3 K1 2.9113(14) 4_565
O4 V1 1.6415(13) .
O4 K1 3.2262(15) 4_565
O5 K1 2.7273(15) .
O5 K1 2.8036(15) 2_656
O5 H5B 0.9040 .
O5 H5A 0.8865 .
O6 K1 2.7380(16) .
O6 H6A 0.8710 .
O6 H6B 0.8724 .
V1 K1 3.6962(5) 4_565
K1 O2 2.7858(13) 3_656
K1 O5 2.8036(15) 2_646
K1 O3 2.9113(14) 4_566
K1 O4 3.2262(15) 4_566
K1 V1 3.6962(5) 4_566
K1 H5A 2.8352 .

loop_
_geom_hbond_atom_site_label_D
_geom_hbond_atom_site_label_H
_geom_hbond_atom_site_label_A
_geom_hbond_distance_DH
_geom_hbond_distance_HA
_geom_hbond_distance_DA
_geom_hbond_angle_DHA
_geom_hbond_site_symmetry_A
O5 H5B O3 0.9040 1.8991 2.7272(19) 151.36(10) 3_666
O5 H5A O4 0.8865 1.9004 2.7666(19) 165.15(10) 3_656
O6 H6A O1 0.8710 2.1203 2.9728(19) 165.97(10) 4_566
O6 H6B O1 0.8724 2.1826 2.968(2) 149.51(10) 3_756
O6 H6B O4 0.8724 2.5092 3.2277(19) 140.15(11) 3_756
